data_2101030
loop_
_publ_author_name
'Takenaka, Y.'
'Kojima, Y.'
'Ohashi, Y.'

_publ_section_title
;
 Crystalline-state reaction of cobaloxime complexes. 16. Two polymorphs
 of [(<i>S</i>)-1-cyanoethyl][(<i>S</i>)-phenylethylamine]cobaloxime
;
_journal_issue 5
_journal_name_full 'Acta Crystallographica Section B'
_journal_page_first 852
_journal_page_last 859
_journal_paper_doi 10.1107/S010876819300374X
_journal_volume 49
_journal_year 1993
_chemical_formula_moiety 'C19 H33 Co1 N6 O6'
_chemical_formula_sum 'C19 H33 Co N6 O6'
_chemical_formula_weight 500.4
_space_group_crystal_system monoclinic
_space_group_IT_number 4
_space_group_name_Hall 'P 2yb'
_space_group_name_H-M_alt 'P 1 21 1'
_cell_angle_alpha 90.
_cell_angle_beta 99.76(4)
_cell_angle_gamma 90.
_cell_formula_units_Z 2
_cell_length_a 16.783(5)
_cell_length_b 10.739(3)
_cell_length_c 6.826(4)
_cell_volume 1212.5(9)
_diffrn_radiation_type Mo
_diffrn_radiation_wavelength 0.7107
_exptl_absorpt_coefficient_mu 0.747
_exptl_crystal_density_diffrn 1.37
_cod_data_source_file as0632.cif
_cod_data_source_block as0632f
_cod_original_formula_sum 'C19 H33 Co1 N6 O6'
_cod_database_code 2101030

loop_
_space_group_symop_id
_space_group_symop_operation_xyz
1 x,y,z
2 -x,y+1/2,-z

loop_
_atom_site_label
_atom_site_fract_x
_atom_site_fract_y
_atom_site_fract_z
Co .70033(8) .2706 .3448(2)
O1 .7797(4) .2361(6) .7444(9)
O2 .7038(5) .4833(7) .1020(10)
O3 .6096(4) .3130(6) -.0448(8)
O4 .7001(5) .0561(6) .5860(10)
O5 .2456(5) .4512(7) .0310(10)
O6 .3035(5) .2108(7) .0880(10)
N1 .7675(5) .3123(7) .5850(10)
N2 .7307(5) .4329(7) .2750(10)
N3 .6313(5) .2305(7) .1050(10)
N4 .6713(5) .1075(7) .4110(10)
N5 .4685(5) .2550(10) .2900(10)
N6 .7929(5) .2001(7) .2100(10)
C1 .8026(6) .4200(10) .5970(10)
C2 .7808(6) .4910(10) .4120(10)
C3 .6015(6) .1180(10) .0900(10)
C4 .6276(6) .0450(10) .2690(10)
C5 .8561(7) .4680(10) .7760(10)
C6 .8111(8) .6200(10) .386(2)
C7 .5439(7) .0740(10) -.086(2)
C8 .6069(7) -.0900(10) .291(2)
C9 .6071(7) .3340(10) .4790(10)
C10 .6019(6) .4730(10) .517(2)
C11 .5290(6) .2920(10) .3720(10)
C12 .8771(6) .1780(10) .3260(10)
C13 .8817(7) .0450(10) .402(2)
C14 .9413(6) .2064(9) .2040(10)
C15 1.0026(6) .2910(10) .275(2)
C16 1.0632(7) .3200(10) .169(2)
C17 1.0641(6) .264(2) -.010(2)
C18 1.0032(8) .1790(10) -.084(2)
C19 .9444(7) .1510(10) .027(2)
H1 .7346 .1207 .6906
H2 .6622 .4335 -.0072
H3 .2624 .5136 .1539
H4 .2743 .3850 .1126
H5 .3191 .2568 -.0128
H6 .3268 .2157 .2273
H51 .8820 .3959 .8581
H52 .8991 .5217 .7373
H53 .8235 .5173 .8595
H61 .8638 .6322 .4731
H62 .8176 .6310 .2424
H63 .7706 .6814 .4179
H71 .5130 .0009 -.0442
H72 .5049 .1428 -.1314
H73 .5736 .0495 -.1918
H81 .6418 -.1258 .4075
H82 .5486 -.0975 .3033
H83 .6157 -.1357 .1664
H91 .6144 .2924 .6111
H101 .5981 .5201 .3895
H102 .6512 .5007 .6109
H103 .5527 .4909 .5781
H121 .8852 .2357 .4422
H131 .9341 .0322 .4928
H132 .8776 -.0137 .2870
H133 .8359 .0297 .4755
H151 1.0027 .3309 .4048
H161 1.1050 .3824 .2208
H171 1.1078 .2832 -.0877
H181 1.0029 .1375 -.2143
H191 .9021 .0877 -.0258
H601 .7992 .2591 .1006
H602 .7738 .1177 .1527

loop_
_geom_angle_atom_site_label_1
_geom_angle_atom_site_label_2
_geom_angle_atom_site_label_3
_geom_angle
Co C9 C10 117.9(8)
Co N6 C12 121.9(5)

loop_
_geom_bond_atom_site_label_1
_geom_bond_atom_site_label_2
_geom_bond_distance
Co N1 1.879(7)
Co N2 1.898(8)
Co N3 1.887(8)
Co N4 1.893(8)
Co N6 2.077(8)
Co C9 2.060(10)
O1 N1 1.350(8)
O2 N2 1.312(9)
O3 N3 1.356(8)
O4 N4 1.330(9)
N1 C1 1.290(10)
N2 C2 1.310(10)
N3 C3 1.310(10)
N4 C4 1.300(10)
N5 C11 1.150(10)
N6 C12 1.510(10)
C1 C2 1.470(10)
C1 C5 1.480(10)
C2 C6 1.490(10)
C3 C4 1.460(10)
C3 C7 1.480(10)
C4 C8 1.500(10)
C9 C10 1.530(10)
C9 C11 1.460(10)
C12 C13 1.520(10)
C12 C14 1.500(10)
C14 C15 1.400(10)
C14 C19 1.360(10)
C15 C16 1.380(10)
C16 C17 1.37(2)
C17 C18 1.40(2)
C18 C19 1.38(2)
